data_7214152
loop_
_publ_author_name
'Tseng, Tien-Wen'
'Luo, Tzuoo-Tsair'
'Su, Chong-Cheng'
'Hsu, Hui-Huan'
'Yang, Chen-I'
'Lu, Kuang-Lieh'

_publ_section_title
;
 An unusual cobalt(ii)-based single-walled metal--organic nanotube
;
_journal_issue 13
_journal_name_full CrystEngComm
_journal_page_first 2626
_journal_paper_doi 10.1039/c3ce41952e
_journal_volume 16
_journal_year 2014
_chemical_formula_moiety 'C28 H32 Co4 N4 O26'
_chemical_formula_sum 'C28 H32 Co4 N4 O26'
_chemical_formula_weight 1076.30
_chemical_name_systematic
;
 ?
;
_space_group_IT_number 14
_symmetry_cell_setting monoclinic
_symmetry_space_group_name_Hall '-P 2ybc'
_symmetry_space_group_name_H-M 'P 1 21/c 1'
_atom_sites_solution_hydrogens geom
_atom_sites_solution_primary direct
_atom_sites_solution_secondary difmap
_audit_creation_method SHELXL-97
_cell_angle_alpha 90.00
_cell_angle_beta 90.092(2)
_cell_angle_gamma 90.00
_cell_formula_units_Z 4
_cell_length_a 19.0317(8)
_cell_length_b 7.4124(4)
_cell_length_c 26.3256(12)
_cell_measurement_reflns_used 0
_cell_measurement_temperature 200(2)
_cell_measurement_theta_max 0
_cell_measurement_theta_min 0
_cell_volume 3713.8(3)
_computing_structure_refinement 'SHELXL-97 (Sheldrick, 2008)'
_diffrn_ambient_temperature 200(2)
_diffrn_measured_fraction_theta_full 0.968
_diffrn_measured_fraction_theta_max 0.968
_diffrn_radiation_monochromator graphite
_diffrn_radiation_source 'fine-focus sealed tube'
_diffrn_radiation_type MoK\a
_diffrn_radiation_wavelength 0.71073
_diffrn_reflns_av_R_equivalents 0.0485
_diffrn_reflns_av_sigmaI/netI 0.0480
_diffrn_reflns_limit_h_max 22
_diffrn_reflns_limit_h_min -18
_diffrn_reflns_limit_k_max 8
_diffrn_reflns_limit_k_min -8
_diffrn_reflns_limit_l_max 31
_diffrn_reflns_limit_l_min -24
_diffrn_reflns_number 25321
_diffrn_reflns_theta_full 25.03
_diffrn_reflns_theta_max 25.03
_diffrn_reflns_theta_min 0.77
_exptl_absorpt_coefficient_mu 1.864
_exptl_absorpt_correction_T_max 0.9292
_exptl_absorpt_correction_T_min 0.4440
_exptl_absorpt_correction_type multi-scan
_exptl_absorpt_process_details SADABS
_exptl_crystal_colour pink
_exptl_crystal_density_diffrn 1.925
_exptl_crystal_density_method 'not measured'
_exptl_crystal_description prism
_exptl_crystal_F_000 2176
_exptl_crystal_size_max 0.52
_exptl_crystal_size_mid 0.27
_exptl_crystal_size_min 0.04
_refine_diff_density_max 0.421
_refine_diff_density_min -0.566
_refine_diff_density_rms 0.071
_refine_ls_extinction_method none
_refine_ls_goodness_of_fit_ref 1.037
_refine_ls_hydrogen_treatment mixed
_refine_ls_matrix_type full
_refine_ls_number_parameters 620
_refine_ls_number_reflns 6351
_refine_ls_number_restraints 30
_refine_ls_restrained_S_all 1.037
_refine_ls_R_factor_all 0.0283
_refine_ls_R_factor_gt 0.0272
_refine_ls_shift/su_max 0.002
_refine_ls_shift/su_mean 0.000
_refine_ls_structure_factor_coef Fsqd
_refine_ls_weighting_details 'calc w=1/[\s^2^(Fo^2^)+(0.0333P)^2^+0.7525P] where P=(Fo^2^+2Fc^2^)/3'
_refine_ls_weighting_scheme calc
_refine_ls_wR_factor_gt 0.0671
_refine_ls_wR_factor_ref 0.0680
_reflns_number_gt 6142
_reflns_number_total 6351
_reflns_threshold_expression >2\s(I)
_cod_data_source_file c3ce41952e.txt
_cod_data_source_block a13207
_cod_depositor_comments
;
The following automatic conversions were performed:

'_symmetry_cell_setting' value 'Monoclinic' changed to 'monoclinic'
according to
/usr/data/users/saulius/crontab/automatic-downloads/current/RSC/lib/dictionaries/cif_core.dic
dictionary named 'cif_core.dic' version 2.4.2 from 2011-04-26.

Automatic conversion script
Id: cif_fix_values 2281 2013-09-26 08:29:07Z andrius 
;
_cod_original_sg_symbol_H-M 'P 21/c'
_cod_database_code 7214152

loop_
_symmetry_equiv_pos_as_xyz
'x, y, z'
'-x, y+1/2, -z+1/2'
'-x, -y, -z'
'x, -y-1/2, z-1/2'

loop_
_atom_site_label
_atom_site_type_symbol
_atom_site_fract_x
_atom_site_fract_y
_atom_site_fract_z
_atom_site_U_iso_or_equiv
_atom_site_adp_type
_atom_site_occupancy
_atom_site_symmetry_multiplicity
_atom_site_calc_flag
_atom_site_refinement_flags
Co1 Co 1.022658(19) 0.18012(6) 1.171582(17) 0.01404(10) Uani 1 1 d .
Co2 Co 0.91573(2) 0.25819(6) 1.054147(18) 0.01549(10) Uani 1 1 d .
Co3 Co 0.479031(19) 0.26618(5) 0.920227(17) 0.01432(10) Uani 1 1 d .
Co4 Co 0.58325(2) 0.36254(5) 0.803616(16) 0.01336(10) Uani 1 1 d .
C1 C 1.07392(15) 0.2346(4) 1.06961(13) 0.0195(7) Uani 1 1 d .
C2 C 1.13861(15) 0.1960(4) 1.10063(12) 0.0153(6) Uani 1 1 d .
C3 C 1.20483(14) 0.2080(4) 1.07943(13) 0.0189(7) Uani 1 1 d .
H3 H 1.2104 0.2416 1.0448 0.023 Uiso 1 1 calc R
C4 C 1.26290(15) 0.1703(4) 1.10919(13) 0.0182(7) Uani 1 1 d .
C5 C 1.33598(15) 0.1829(4) 1.08662(13) 0.0200(7) Uani 1 1 d .
C6 C 1.25269(15) 0.1206(5) 1.15921(13) 0.0266(8) Uani 1 1 d .
H6 H 1.2916 0.0925 1.1804 0.032 Uiso 1 1 calc R
C7 C 1.18426(16) 0.1123(5) 1.17822(12) 0.0273(8) Uani 1 1 d .
H7 H 1.1774 0.0783 1.2126 0.033 Uiso 1 1 calc R
C8 C 0.86311(14) 0.2837(4) 0.66782(12) 0.0154(6) Uani 1 1 d .
C9 C 0.90152(15) 0.2826(4) 0.94312(13) 0.0178(7) Uani 1 1 d .
C10 C 0.82658(15) 0.3035(4) 0.96179(12) 0.0160(6) Uani 1 1 d .
C11 C 0.76995(15) 0.3158(4) 0.92970(12) 0.0168(6) Uani 1 1 d .
H11 H 0.7765 0.3148 0.8939 0.020 Uiso 1 1 calc R
C12 C 0.70253(15) 0.3298(4) 0.95011(12) 0.0175(7) Uani 1 1 d .
C13 C 0.63760(15) 0.3341(4) 0.91660(12) 0.0154(6) Uani 1 1 d .
C14 C 0.69658(15) 0.3374(5) 1.00241(13) 0.0277(8) Uani 1 1 d .
H14 H 0.6517 0.3503 1.0178 0.033 Uiso 1 1 calc R
C15 C 0.75573(16) 0.3261(5) 1.03199(13) 0.0308(9) Uani 1 1 d .
H15 H 0.7507 0.3330 1.0678 0.037 Uiso 1 1 calc R
C16 C 0.42656(15) 0.3494(4) 0.82091(12) 0.0163(7) Uani 1 1 d .
C17 C 0.36161(15) 0.2965(4) 0.85097(12) 0.0157(6) Uani 1 1 d .
C18 C 0.29519(14) 0.3111(4) 0.83049(13) 0.0188(7) Uani 1 1 d .
H18 H 0.2888 0.3566 0.7971 0.023 Uiso 1 1 calc R
C19 C 0.23781(16) 0.2586(4) 0.85922(13) 0.0193(7) Uani 1 1 d .
C20 C 0.16466(15) 0.2712(4) 0.83749(13) 0.0204(7) Uani 1 1 d .
C21 C 0.25012(16) 0.1915(5) 0.90758(14) 0.0284(8) Uani 1 1 d .
H21 H 0.2121 0.1518 0.9281 0.034 Uiso 1 1 calc R
C22 C 0.31823(16) 0.1828(5) 0.92559(13) 0.0267(8) Uani 1 1 d .
H22 H 0.3261 0.1375 0.9589 0.032 Uiso 1 1 calc R
C23 C 0.59801(14) 0.3083(4) 0.69274(13) 0.0159(7) Uani 1 1 d .
C24 C 0.67323(14) 0.3282(4) 0.71128(12) 0.0150(6) Uani 1 1 d .
C25 C 0.73036(14) 0.2969(4) 0.68031(12) 0.0153(6) Uani 1 1 d .
H25 H 0.7237 0.2616 0.6460 0.018 Uiso 1 1 calc R
C26 C 0.79755(14) 0.3175(4) 0.69979(12) 0.0173(7) Uani 1 1 d .
C27 C 0.80404(15) 0.3725(5) 0.75004(12) 0.0227(7) Uani 1 1 d .
H27 H 0.8492 0.3906 0.7646 0.027 Uiso 1 1 calc R
C28 C 0.74438(15) 0.4006(5) 0.77856(12) 0.0237(7) Uani 1 1 d .
H28 H 0.7497 0.4387 0.8128 0.028 Uiso 1 1 calc R
N1 N 1.12813(12) 0.1506(3) 1.14950(10) 0.0178(6) Uani 1 1 d .
N2 N 0.82033(12) 0.3059(4) 1.01269(10) 0.0201(6) Uani 1 1 d .
N3 N 0.37346(13) 0.2355(3) 0.89817(10) 0.0181(6) Uani 1 1 d .
N4 N 0.67929(13) 0.3769(4) 0.76045(10) 0.0173(6) Uani 1 1 d .
O1 O 1.01474(10) 0.2159(3) 1.09301(9) 0.0182(5) Uani 1 1 d .
O2 O 1.08141(12) 0.2787(4) 1.02539(9) 0.0372(7) Uani 1 1 d .
O3 O 1.38691(10) 0.1390(3) 1.11466(8) 0.0216(5) Uani 1 1 d .
O4 O 1.34090(12) 0.2359(4) 1.04188(10) 0.0341(7) Uani 1 1 d .
O5 O 0.91967(11) 0.2960(3) 0.69135(9) 0.0229(5) Uani 1 1 d .
O6 O 0.85476(10) 0.2496(3) 0.62165(9) 0.0219(5) Uani 1 1 d .
O7 O 0.94739(11) 0.2508(3) 0.97595(9) 0.0266(6) Uani 1 1 d .
O8 O 0.91157(12) 0.2975(3) 0.89603(9) 0.0257(5) Uani 1 1 d .
O9 O 0.58220(11) 0.2850(3) 0.93873(9) 0.0240(5) Uani 1 1 d .
O10 O 0.64414(10) 0.3839(3) 0.87169(8) 0.0207(5) Uani 1 1 d .
O11 O 0.48567(10) 0.3214(3) 0.84264(8) 0.0187(5) Uani 1 1 d .
O12 O 0.41808(11) 0.4144(3) 0.77870(8) 0.0273(5) Uani 1 1 d .
O13 O 0.15814(12) 0.3448(4) 0.79521(10) 0.0369(7) Uani 1 1 d .
O14 O 0.11511(11) 0.2078(4) 0.86361(10) 0.0340(6) Uani 1 1 d .
O15 O 0.55031(10) 0.3257(3) 0.72565(8) 0.0171(5) Uani 1 1 d .
O16 O 0.58914(11) 0.2789(3) 0.64628(8) 0.0196(5) Uani 1 1 d .
O17 O 1.00958(10) -0.0987(3) 1.16817(9) 0.0189(5) Uani 1 1 d D
O18 O 1.04239(13) 0.4573(3) 1.17872(10) 0.0302(6) Uani 1 1 d D
O19 O 1.03485(11) 0.1674(3) 1.25198(9) 0.0197(5) Uani 1 1 d D
O20 O 0.93613(12) 0.5263(3) 1.06200(9) 0.0283(6) Uani 1 1 d D
O21 O 0.90509(14) -0.0155(3) 1.05057(9) 0.0309(6) Uani 1 1 d D
O22 O 0.49029(10) -0.0153(3) 0.91697(8) 0.0187(5) Uani 1 1 d D
O23 O 0.45777(12) 0.5398(3) 0.93122(9) 0.0257(5) Uani 1 1 d D
O24 O 0.46525(11) 0.2425(3) 1.00060(9) 0.0193(5) Uani 1 1 d D
O25 O 0.56899(11) 0.6351(3) 0.80469(9) 0.0210(5) Uani 1 1 d D
O26 O 0.59481(14) 0.0916(3) 0.80666(9) 0.0286(5) Uani 1 1 d D
H191 H 1.0756(12) 0.174(5) 1.2630(15) 0.043 Uiso 1 1 d D
H192 H 1.0163(18) 0.252(4) 1.2648(16) 0.043 Uiso 1 1 d D
H261 H 0.603(2) 0.027(4) 0.8309(10) 0.043 Uiso 1 1 d D
H262 H 0.586(2) 0.029(5) 0.7837(10) 0.043 Uiso 1 1 d D
H181 H 1.0470(19) 0.518(5) 1.1519(10) 0.043 Uiso 1 1 d D
H182 H 1.0104(15) 0.508(5) 1.1920(13) 0.043 Uiso 1 1 d D
H171 H 0.9702(11) -0.129(5) 1.1602(15) 0.043 Uiso 1 1 d D
H172 H 1.0380(15) -0.150(5) 1.1514(14) 0.043 Uiso 1 1 d D
H251 H 0.5378(16) 0.695(5) 0.7947(15) 0.043 Uiso 1 1 d D
H252 H 0.5882(18) 0.687(5) 0.8276(12) 0.043 Uiso 1 1 d D
H241 H 0.4883(17) 0.163(4) 1.0140(15) 0.043 Uiso 1 1 d D
H242 H 0.4248(12) 0.242(5) 1.0114(16) 0.043 Uiso 1 1 d D
H231 H 0.4810(19) 0.581(5) 0.9533(11) 0.043 Uiso 1 1 d D
H232 H 0.450(2) 0.603(5) 0.9076(11) 0.043 Uiso 1 1 d D
H221 H 0.4640(15) -0.070(5) 0.8986(13) 0.043 Uiso 1 1 d D
H222 H 0.5295(11) -0.049(5) 0.9103(15) 0.043 Uiso 1 1 d D
H211 H 0.895(2) -0.073(5) 1.0752(10) 0.043 Uiso 1 1 d D
H212 H 0.922(2) -0.080(5) 1.0296(11) 0.043 Uiso 1 1 d D
H201 H 0.941(2) 0.587(5) 1.0373(10) 0.043 Uiso 1 1 d D
H202 H 0.920(2) 0.585(5) 1.0843(10) 0.043 Uiso 1 1 d D

loop_
_atom_site_aniso_label
_atom_site_aniso_U_11
_atom_site_aniso_U_22
_atom_site_aniso_U_33
_atom_site_aniso_U_23
_atom_site_aniso_U_13
_atom_site_aniso_U_12
Co1 0.01107(18) 0.0197(2) 0.0113(2) 0.00136(17) 0.00245(19) 0.00031(15)
Co2 0.01196(19) 0.0238(2) 0.0107(2) 0.00188(17) 0.0008(2) -0.00036(17)
Co3 0.01144(18) 0.0205(2) 0.0111(2) 0.00209(17) 0.00052(19) -0.00087(17)
Co4 0.01150(17) 0.0186(2) 0.0100(2) -0.00043(17) 0.00198(19) 0.00037(15)
C1 0.0168(15) 0.0250(18) 0.0168(18) -0.0013(14) 0.0016(14) 0.0007(12)
C2 0.0139(14) 0.0209(17) 0.0110(16) -0.0014(13) 0.0008(12) 0.0004(11)
C3 0.0157(14) 0.0260(18) 0.0149(18) 0.0002(15) 0.0018(13) -0.0006(12)
C4 0.0160(14) 0.0232(18) 0.0153(17) 0.0004(14) 0.0037(13) 0.0020(12)
C5 0.0143(14) 0.0286(19) 0.0170(18) -0.0032(15) 0.0026(14) 0.0010(12)
C6 0.0148(14) 0.049(2) 0.0161(17) 0.0068(16) -0.0021(13) 0.0073(13)
C7 0.0208(15) 0.050(2) 0.0111(16) 0.0081(16) 0.0022(13) 0.0056(14)
C8 0.0138(13) 0.0180(16) 0.0143(17) 0.0000(13) 0.0037(14) -0.0004(11)
C9 0.0155(15) 0.0263(19) 0.0116(17) -0.0008(14) 0.0027(13) 0.0001(11)
C10 0.0169(14) 0.0212(17) 0.0100(16) -0.0008(13) 0.0023(13) -0.0028(11)
C11 0.0167(14) 0.0228(17) 0.0110(16) -0.0004(13) 0.0025(13) -0.0011(11)
C12 0.0160(14) 0.0223(17) 0.0143(16) 0.0009(14) 0.0006(13) 0.0006(12)
C13 0.0148(14) 0.0186(16) 0.0129(16) -0.0013(13) -0.0011(13) 0.0013(11)
C14 0.0145(14) 0.053(2) 0.0154(18) 0.0023(17) 0.0053(13) 0.0023(14)
C15 0.0186(16) 0.065(3) 0.0087(16) -0.0002(18) 0.0019(13) 0.0013(15)
C16 0.0146(14) 0.0174(17) 0.0170(17) -0.0036(13) 0.0012(13) -0.0020(11)
C17 0.0190(15) 0.0174(16) 0.0106(15) -0.0019(13) 0.0001(13) -0.0015(12)
C18 0.0176(14) 0.0228(17) 0.0160(17) 0.0052(15) 0.0011(14) -0.0007(12)
C19 0.0169(14) 0.0259(18) 0.0151(17) -0.0039(14) -0.0005(14) -0.0023(12)
C20 0.0173(15) 0.0253(19) 0.0187(19) -0.0017(14) 0.0009(14) -0.0008(12)
C21 0.0182(16) 0.048(2) 0.0190(19) 0.0066(17) 0.0007(14) -0.0069(14)
C22 0.0164(15) 0.048(2) 0.0158(18) 0.0123(17) 0.0007(13) -0.0060(14)
C23 0.0147(14) 0.0168(15) 0.0161(17) 0.0025(14) -0.0007(13) 0.0003(11)
C24 0.0111(13) 0.0192(16) 0.0146(17) 0.0019(13) -0.0014(12) -0.0002(11)
C25 0.0151(13) 0.0197(16) 0.0110(16) -0.0024(13) 0.0022(12) -0.0014(11)
C26 0.0147(14) 0.0224(17) 0.0148(16) 0.0001(14) 0.0037(13) -0.0036(11)
C27 0.0154(14) 0.042(2) 0.0113(16) -0.0042(15) -0.0013(13) -0.0025(13)
C28 0.0171(14) 0.043(2) 0.0115(15) -0.0051(16) 0.0013(13) -0.0043(13)
N1 0.0122(12) 0.0247(15) 0.0166(14) 0.0028(11) 0.0026(11) 0.0026(10)
N2 0.0126(12) 0.0369(16) 0.0109(13) 0.0024(13) -0.0005(11) -0.0016(10)
N3 0.0166(13) 0.0237(15) 0.0140(14) 0.0025(11) 0.0005(12) -0.0026(10)
N4 0.0155(12) 0.0249(15) 0.0116(13) -0.0013(11) -0.0013(10) -0.0011(10)
O1 0.0123(10) 0.0263(12) 0.0159(12) 0.0026(10) 0.0017(9) -0.0011(8)
O2 0.0199(11) 0.078(2) 0.0142(13) 0.0143(12) 0.0022(11) 0.0054(12)
O3 0.0147(10) 0.0330(14) 0.0170(12) 0.0033(10) 0.0006(9) 0.0041(8)
O4 0.0160(11) 0.068(2) 0.0181(15) 0.0112(13) 0.0058(10) 0.0021(11)
O5 0.0111(10) 0.0411(13) 0.0164(12) -0.0036(11) 0.0009(10) -0.0025(9)
O6 0.0140(10) 0.0419(15) 0.0098(11) -0.0044(10) 0.0024(9) -0.0012(9)
O7 0.0133(10) 0.0489(17) 0.0176(13) 0.0011(10) 0.0006(11) 0.0010(10)
O8 0.0212(11) 0.0408(14) 0.0152(13) 0.0019(11) 0.0047(10) 0.0044(10)
O9 0.0118(10) 0.0425(15) 0.0177(13) 0.0055(11) -0.0001(10) -0.0053(10)
O10 0.0168(10) 0.0341(14) 0.0113(11) 0.0023(10) 0.0001(9) -0.0005(8)
O11 0.0120(10) 0.0298(13) 0.0142(12) 0.0015(10) 0.0009(9) -0.0016(8)
O12 0.0237(10) 0.0455(15) 0.0128(11) 0.0111(11) 0.0018(10) 0.0011(11)
O13 0.0192(12) 0.070(2) 0.0216(15) 0.0173(13) -0.0024(11) -0.0048(11)
O14 0.0147(11) 0.0592(18) 0.0281(14) 0.0138(13) -0.0006(11) -0.0106(10)
O15 0.0112(9) 0.0297(13) 0.0105(11) -0.0011(9) 0.0031(9) -0.0001(8)
O16 0.0179(10) 0.0317(13) 0.0091(11) -0.0028(10) -0.0023(9) -0.0002(9)
O17 0.0150(9) 0.0211(12) 0.0206(12) -0.0011(10) 0.0045(10) -0.0025(8)
O18 0.0395(13) 0.0189(13) 0.0323(14) 0.0003(11) 0.0171(11) 0.0012(10)
O19 0.0148(10) 0.0304(14) 0.0139(12) -0.0049(10) -0.0003(10) 0.0020(9)
O20 0.0379(14) 0.0242(14) 0.0228(13) 0.0071(11) 0.0091(11) 0.0013(10)
O21 0.0478(16) 0.0279(15) 0.0170(13) 0.0021(11) 0.0017(12) -0.0062(11)
O22 0.0140(10) 0.0203(12) 0.0218(12) -0.0006(10) -0.0027(9) -0.0006(8)
O23 0.0344(13) 0.0223(14) 0.0204(13) 0.0019(10) -0.0075(10) -0.0007(9)
O24 0.0162(11) 0.0272(14) 0.0145(12) 0.0037(9) 0.0022(10) 0.0020(8)
O25 0.0228(11) 0.0211(12) 0.0191(12) -0.0002(10) -0.0054(10) 0.0023(8)
O26 0.0527(15) 0.0189(13) 0.0141(12) -0.0029(11) -0.0042(13) 0.0032(11)

loop_
_atom_type_symbol
_atom_type_description
_atom_type_scat_dispersion_real
_atom_type_scat_dispersion_imag
_atom_type_scat_source
Co Co 0.3494 0.9721 'International Tables Vol C Tables 4.2.6.8 and 6.1.1.4'
C C 0.0033 0.0016 'International Tables Vol C Tables 4.2.6.8 and 6.1.1.4'
H H 0.0000 0.0000 'International Tables Vol C Tables 4.2.6.8 and 6.1.1.4'
N N 0.0061 0.0033 'International Tables Vol C Tables 4.2.6.8 and 6.1.1.4'
O O 0.0106 0.0060 'International Tables Vol C Tables 4.2.6.8 and 6.1.1.4'

loop_
_geom_angle_atom_site_label_1
_geom_angle_atom_site_label_2
_geom_angle_atom_site_label_3
_geom_angle
_geom_angle_site_symmetry_1
_geom_angle_site_symmetry_3
O5 Co1 O17 88.99(9) 4_566 .
O5 Co1 O1 100.02(9) 4_566 .
O17 Co1 O1 94.28(9) . .
O5 Co1 O18 93.68(9) 4_566 .
O17 Co1 O18 175.61(9) . .
O1 Co1 O18 88.68(9) . .
O5 Co1 N1 178.39(10) 4_566 .
O17 Co1 N1 89.94(9) . .
O1 Co1 N1 78.87(9) . .
O18 Co1 N1 87.46(10) . .
O5 Co1 O19 81.56(9) 4_566 .
O17 Co1 O19 90.67(9) . .
O1 Co1 O19 174.82(9) . .
O18 Co1 O19 86.29(10) . .
N1 Co1 O19 99.65(9) . .
O20 Co2 O21 173.79(10) . .
O20 Co2 O6 92.63(9) . 4_566
O21 Co2 O6 87.56(9) . 4_566
O20 Co2 N2 92.98(11) . .
O21 Co2 N2 93.23(11) . .
O6 Co2 N2 88.11(9) 4_566 .
O20 Co2 O7 93.93(10) . .
O21 Co2 O7 87.62(10) . .
O6 Co2 O7 162.92(9) 4_566 .
N2 Co2 O7 75.82(9) . .
O20 Co2 O1 85.85(9) . .
O21 Co2 O1 87.94(9) . .
O6 Co2 O1 94.41(8) 4_566 .
N2 Co2 O1 177.27(9) . .
O7 Co2 O1 101.78(8) . .
O9 Co3 O11 99.30(9) . .
O9 Co3 O23 95.03(9) . .
O11 Co3 O23 87.56(9) . .
O9 Co3 O22 88.81(9) . .
O11 Co3 O22 98.54(9) . .
O23 Co3 O22 172.20(9) . .
O9 Co3 N3 176.86(10) . .
O11 Co3 N3 79.06(9) . .
O23 Co3 N3 87.60(10) . .
O22 Co3 N3 88.79(9) . .
O9 Co3 O24 83.58(9) . .
O11 Co3 O24 172.54(9) . .
O23 Co3 O24 85.33(9) . .
O22 Co3 O24 88.37(9) . .
N3 Co3 O24 98.37(10) . .
O26 Co4 O25 176.63(10) . .
O26 Co4 O10 88.94(9) . .
O25 Co4 O10 89.26(9) . .
O26 Co4 O11 86.21(10) . .
O25 Co4 O11 91.09(9) . .
O10 Co4 O11 94.45(8) . .
O26 Co4 N4 88.73(10) . .
O25 Co4 N4 94.09(10) . .
O10 Co4 N4 88.82(9) . .
O11 Co4 N4 173.92(10) . .
O26 Co4 O15 86.76(9) . .
O25 Co4 O15 95.74(9) . .
O10 Co4 O15 163.88(8) . .
O11 Co4 O15 100.76(8) . .
N4 Co4 O15 75.57(8) . .
O2 C1 O1 126.0(3) . .
O2 C1 C2 118.3(3) . .
O1 C1 C2 115.7(3) . .
N1 C2 C3 122.6(3) . .
N1 C2 C1 116.4(3) . .
C3 C2 C1 121.0(3) . .
C2 C3 C4 119.1(3) . .
C2 C3 H3 120.4 . .
C4 C3 H3 120.4 . .
C6 C4 C3 118.7(3) . .
C6 C4 C5 121.4(3) . .
C3 C4 C5 119.9(3) . .
O4 C5 O3 125.2(3) . .
O4 C5 C4 117.4(3) . .
O3 C5 C4 117.4(3) . .
C4 C6 C7 119.1(3) . .
C4 C6 H6 120.5 . .
C7 C6 H6 120.5 . .
N1 C7 C6 122.1(3) . .
N1 C7 H7 118.9 . .
C6 C7 H7 118.9 . .
O5 C8 O6 127.4(3) . .
O5 C8 C26 114.9(3) . .
O6 C8 C26 117.8(3) . .
O7 C9 O8 126.2(3) . .
O7 C9 C10 116.8(3) . .
O8 C9 C10 117.0(3) . .
N2 C10 C11 122.8(3) . .
N2 C10 C9 114.1(3) . .
C11 C10 C9 123.1(3) . .
C10 C11 C12 119.3(3) . .
C10 C11 H11 120.3 . .
C12 C11 H11 120.3 . .
C14 C12 C11 117.6(3) . .
C14 C12 C13 120.7(3) . .
C11 C12 C13 121.7(3) . .
O10 C13 O9 127.6(3) . .
O10 C13 C12 118.4(3) . .
O9 C13 C12 114.0(3) . .
C15 C14 C12 119.7(3) . .
C15 C14 H14 120.2 . .
C12 C14 H14 120.2 . .
N2 C15 C14 123.0(3) . .
N2 C15 H15 118.5 . .
C14 C15 H15 118.5 . .
O12 C16 O11 125.9(3) . .
O12 C16 C17 118.0(3) . .
O11 C16 C17 116.2(3) . .
N3 C17 C18 122.8(3) . .
N3 C17 C16 115.7(3) . .
C18 C17 C16 121.5(3) . .
C17 C18 C19 119.2(3) . .
C17 C18 H18 120.4 . .
C19 C18 H18 120.4 . .
C18 C19 C21 118.0(3) . .
C18 C19 C20 120.3(3) . .
C21 C19 C20 121.7(3) . .
O13 C20 O14 125.3(3) . .
O13 C20 C19 117.2(3) . .
O14 C20 C19 117.5(3) . .
C22 C21 C19 119.3(3) . .
C22 C21 H21 120.4 . .
C19 C21 H21 120.4 . .
N3 C22 C21 122.7(3) . .
N3 C22 H22 118.6 . .
C21 C22 H22 118.6 . .
O16 C23 O15 126.3(3) . .
O16 C23 C24 117.1(3) . .
O15 C23 C24 116.6(3) . .
N4 C24 C25 123.1(3) . .
N4 C24 C23 114.4(2) . .
C25 C24 C23 122.5(3) . .
C24 C25 C26 119.4(3) . .
C24 C25 H25 120.3 . .
C26 C25 H25 120.3 . .
C25 C26 C27 117.7(3) . .
C25 C26 C8 122.2(3) . .
C27 C26 C8 120.1(3) . .
C28 C27 C26 119.4(3) . .
C28 C27 H27 120.3 . .
C26 C27 H27 120.3 . .
N4 C28 C27 123.3(3) . .
N4 C28 H28 118.3 . .
C27 C28 H28 118.3 . .
C7 N1 C2 118.3(3) . .
C7 N1 Co1 128.9(2) . .
C2 N1 Co1 112.44(19) . .
C15 N2 C10 117.5(3) . .
C15 N2 Co2 127.0(2) . .
C10 N2 Co2 115.35(19) . .
C22 N3 C17 117.9(3) . .
C22 N3 Co3 129.4(2) . .
C17 N3 Co3 112.2(2) . .
C28 N4 C24 117.0(3) . .
C28 N4 Co4 127.1(2) . .
C24 N4 Co4 114.92(19) . .
C1 O1 Co1 115.08(19) . .
C1 O1 Co2 121.2(2) . .
Co1 O1 Co2 123.17(10) . .
C8 O5 Co1 135.3(2) . 4_565
C8 O6 Co2 138.51(19) . 4_565
C9 O7 Co2 117.49(19) . .
C13 O9 Co3 136.1(2) . .
C13 O10 Co4 136.0(2) . .
C16 O11 Co3 114.54(18) . .
C16 O11 Co4 121.62(19) . .
Co3 O11 Co4 123.39(10) . .
C23 O15 Co4 117.16(19) . .
Co1 O17 H171 114(3) . .
Co1 O17 H172 115(3) . .
H171 O17 H172 111(3) . .
Co1 O18 H181 118(3) . .
Co1 O18 H182 111(3) . .
H181 O18 H182 101(3) . .
Co1 O19 H191 116(3) . .
Co1 O19 H192 110(3) . .
H191 O19 H192 103(3) . .
Co2 O20 H201 119(3) . .
Co2 O20 H202 122(3) . .
H201 O20 H202 110(4) . .
Co2 O21 H211 121(3) . .
Co2 O21 H212 126(3) . .
H211 O21 H212 110(4) . .
Co3 O22 H221 117(3) . .
Co3 O22 H222 114(3) . .
H221 O22 H222 107(3) . .
Co3 O23 H231 112(3) . .
Co3 O23 H232 120(3) . .
H231 O23 H232 117(4) . .
Co3 O24 H241 115(3) . .
Co3 O24 H242 117(3) . .
H241 O24 H242 111(3) . .
Co4 O25 H251 131(3) . .
Co4 O25 H252 115(3) . .
H251 O25 H252 109(4) . .
Co4 O26 H261 130(3) . .
Co4 O26 H262 123(3) . .
H261 O26 H262 107(3) . .

loop_
_geom_bond_atom_site_label_1
_geom_bond_atom_site_label_2
_geom_bond_distance
_geom_bond_site_symmetry_2
Co1 O5 2.036(2) 4_566
Co1 O17 2.083(2) .
Co1 O1 2.091(2) .
Co1 O18 2.097(2) .
Co1 N1 2.102(2) .
Co1 O19 2.131(2) .
Co2 O20 2.035(3) .
Co2 O21 2.041(3) .
Co2 O6 2.125(2) 4_566
Co2 N2 2.146(2) .
Co2 O7 2.147(2) .
Co2 O1 2.165(2) .
Co3 O9 2.027(2) .
Co3 O11 2.087(2) .
Co3 O23 2.088(2) .
Co3 O22 2.099(2) .
Co3 N3 2.103(3) .
Co3 O24 2.140(2) .
Co4 O26 2.022(2) .
Co4 O25 2.038(2) .
Co4 O10 2.138(2) .
Co4 O11 2.146(2) .
Co4 N4 2.156(2) .
Co4 O15 2.163(2) .
C1 O2 1.218(4) .
C1 O1 1.292(4) .
C1 C2 1.504(4) .
C2 N1 1.345(4) .
C2 C3 1.382(4) .
C3 C4 1.382(4) .
C3 H3 0.9500 .
C4 C6 1.381(5) .
C4 C5 1.516(4) .
C5 O4 1.245(4) .
C5 O3 1.260(4) .
C6 C7 1.397(4) .
C6 H6 0.9500 .
C7 N1 1.338(4) .
C7 H7 0.9500 .
C8 O5 1.244(4) .
C8 O6 1.251(4) .
C8 C26 1.527(4) .
C9 O7 1.250(4) .
C9 O8 1.259(4) .
C9 C10 1.517(4) .
C10 N2 1.346(4) .
C10 C11 1.371(4) .
C11 C12 1.396(4) .
C11 H11 0.9500 .
C12 C14 1.383(5) .
C12 C13 1.518(4) .
C13 O10 1.245(4) .
C13 O9 1.259(4) .
C14 C15 1.370(4) .
C14 H14 0.9500 .
C15 N2 1.339(4) .
C15 H15 0.9500 .
C16 O12 1.221(4) .
C16 O11 1.278(4) .
C16 C17 1.520(4) .
C17 N3 1.341(4) .
C17 C18 1.378(4) .
C18 C19 1.385(4) .
C18 H18 0.9500 .
C19 C21 1.387(5) .
C19 C20 1.507(4) .
C20 O13 1.246(4) .
C20 O14 1.259(4) .
C21 C22 1.381(4) .
C21 H21 0.9500 .
C22 N3 1.334(4) .
C22 H22 0.9500 .
C23 O16 1.254(4) .
C23 O15 1.262(4) .
C23 C24 1.519(4) .
C24 N4 1.349(4) .
C24 C25 1.380(4) .
C25 C26 1.385(4) .
C25 H25 0.9500 .
C26 C27 1.389(4) .
C27 C28 1.378(4) .
C27 H27 0.9500 .
C28 N4 1.338(4) .
C28 H28 0.9500 .
O5 Co1 2.036(2) 4_565
O6 Co2 2.125(2) 4_565
O17 H171 0.810(18) .
O17 H172 0.797(18) .
O18 H181 0.842(19) .
O18 H182 0.796(18) .
O19 H191 0.828(19) .
O19 H192 0.797(19) .
O20 H201 0.797(19) .
O20 H202 0.794(18) .
O21 H211 0.799(18) .
O21 H212 0.793(18) .
O22 H221 0.803(18) .
O22 H222 0.807(18) .
O23 H231 0.790(19) .
O23 H232 0.790(18) .
O24 H241 0.815(18) .
O24 H242 0.821(18) .
O25 H251 0.787(18) .
O25 H252 0.803(19) .
O26 H261 0.817(18) .
O26 H262 0.779(18) .
